data_4311802
loop_
_publ_author_name
'Elena L\'opez-Torres'
'M Antonia Mendiola'
'C\'esar J. Pastor'
'Beatriz Souto P\'erez'

_publ_section_title
;
 Versatile Chelating Behavior of Benzil Bis(thiosemicarbazone) in Zinc,
 Cadmium, and Nickel Complexes
;
_journal_name_full 'Inorganic Chemistry'
_journal_page_first 5222
_journal_page_last 5230
_journal_paper_doi 10.1021/ic035461a
_journal_volume 43
_journal_year 2004
_chemical_formula_sum 'C19 H21 N7 Ni O S2'
_chemical_formula_weight 486.26
_chemical_name_systematic
; 
 ? 
;
_space_group_IT_number 2
_symmetry_cell_setting triclinic
_symmetry_space_group_name_Hall '-P 1'
_symmetry_space_group_name_H-M 'P -1'
_atom_sites_solution_hydrogens geom
_atom_sites_solution_primary direct
_atom_sites_solution_secondary difmap
_audit_creation_method SHELXL-97
_cell_angle_alpha 98.070(3)
_cell_angle_beta 108.113(3)
_cell_angle_gamma 105.883(3)
_cell_formula_units_Z 2
_cell_length_a 10.2602(4)
_cell_length_b 10.5285(5)
_cell_length_c 11.2091(5)
_cell_measurement_temperature 297(2)
_cell_volume 1072.72(9)
_computing_cell_refinement 'Bruker SMART'
_computing_data_collection 'Bruker SMART'
_computing_data_reduction 'Bruker SAINT'
_computing_molecular_graphics 'Bruker SHELXTL'
_computing_publication_material 'Bruker SHELXTL'
_computing_structure_refinement 'SHELXL-97 (Sheldrick, 1997)'
_computing_structure_solution 'SHELXS-97 (Sheldrick, 1990)'
_diffrn_ambient_temperature 297(2)
_diffrn_measured_fraction_theta_full 0.875
_diffrn_measured_fraction_theta_max 0.875
_diffrn_measurement_device_type 'CCD area detector'
_diffrn_measurement_method 'phi and omega scans'
_diffrn_radiation_monochromator graphite
_diffrn_radiation_source 'fine-focus sealed tube'
_diffrn_radiation_type CuK\a
_diffrn_radiation_wavelength 1.54178
_diffrn_reflns_av_R_equivalents 0.0269
_diffrn_reflns_av_sigmaI/netI 0.0353
_diffrn_reflns_limit_h_max 12
_diffrn_reflns_limit_h_min -11
_diffrn_reflns_limit_k_max 12
_diffrn_reflns_limit_k_min -10
_diffrn_reflns_limit_l_max 13
_diffrn_reflns_limit_l_min -13
_diffrn_reflns_number 6968
_diffrn_reflns_theta_full 70.20
_diffrn_reflns_theta_max 70.20
_diffrn_reflns_theta_min 4.28
_exptl_absorpt_coefficient_mu 3.344
_exptl_absorpt_correction_type none
_exptl_crystal_colour RED
_exptl_crystal_density_diffrn 1.505
_exptl_crystal_density_meas 0
_exptl_crystal_density_method 'not measured'
_exptl_crystal_description PRISMA
_exptl_crystal_F_000 504
_exptl_crystal_size_max 0.12
_exptl_crystal_size_mid 0.05
_exptl_crystal_size_min 0.02
_refine_diff_density_max 0.442
_refine_diff_density_min -0.255
_refine_diff_density_rms 0.051
_refine_ls_extinction_method none
_refine_ls_goodness_of_fit_ref 1.011
_refine_ls_hydrogen_treatment mixed
_refine_ls_matrix_type full
_refine_ls_number_parameters 355
_refine_ls_number_reflns 3574
_refine_ls_number_restraints 0
_refine_ls_restrained_S_all 1.011
_refine_ls_R_factor_all 0.0455
_refine_ls_R_factor_gt 0.0354
_refine_ls_shift/su_max 0.000
_refine_ls_shift/su_mean 0.000
_refine_ls_structure_factor_coef Fsqd
_refine_ls_weighting_details 'calc w=1/[\s^2^(Fo^2^)+(0.0541P)^2^+0.2053P] where P=(Fo^2^+2Fc^2^)/3'
_refine_ls_weighting_scheme calc
_refine_ls_wR_factor_gt 0.0904
_refine_ls_wR_factor_ref 0.0970
_reflns_number_gt 2920
_reflns_number_total 3574
_reflns_threshold_expression >2sigma(I)
_cod_data_source_file ic035461asi20040416_064012.cif
_cod_data_source_block elena_m
_cod_depositor_comments
;
The following automatic conversions were performed:
'_symmetry_cell_setting' value 'Triclinic' changed to 'triclinic'
according to '/home/saulius/struct/CIF-dictionaries/cif_core.dic'
dictionary named 'cif_core.dic' version 2.4.1 from 2010-06-29.

Automatic conversion script
Id: cif_fix_enum 1527 2010-12-29 10:47:43Z saulius 
;
_cod_original_cell_volume 1072.72(8)
_cod_database_code 4311802

loop_
_symmetry_equiv_pos_as_xyz
'x, y, z'
'-x, -y, -z'

loop_
_atom_site_label
_atom_site_type_symbol
_atom_site_fract_x
_atom_site_fract_y
_atom_site_fract_z
_atom_site_U_iso_or_equiv
_atom_site_adp_type
_atom_site_occupancy
_atom_site_symmetry_multiplicity
_atom_site_calc_flag
_atom_site_refinement_flags
_atom_site_disorder_assembly
_atom_site_disorder_group
C1 C -0.2778(3) -0.1679(3) 0.5372(2) 0.0414(6) Uani 1 1 d . . .
C2 C 0.0329(3) 0.0367(2) 0.7899(2) 0.0377(5) Uani 1 1 d . . .
C3 C 0.1508(3) -0.0188(2) 0.7926(2) 0.0375(5) Uani 1 1 d . . .
C4 C 0.1949(3) -0.0283(3) 0.6878(3) 0.0464(6) Uani 1 1 d . . .
C5 C 0.3093(3) -0.0742(3) 0.6919(3) 0.0542(7) Uani 1 1 d . . .
C6 C 0.3774(3) -0.1146(3) 0.7988(3) 0.0569(8) Uani 1 1 d . . .
C7 C 0.3331(3) -0.1086(3) 0.9023(3) 0.0535(7) Uani 1 1 d . . .
C8 C 0.2208(3) -0.0591(3) 0.9006(3) 0.0442(6) Uani 1 1 d . . .
C9 C 0.0549(3) 0.1612(2) 0.8836(2) 0.0373(5) Uani 1 1 d . . .
C10 C 0.1952(3) 0.2391(2) 0.9897(2) 0.0386(5) Uani 1 1 d . . .
C11 C 0.3215(3) 0.2888(3) 0.9648(3) 0.0481(6) Uani 1 1 d . . .
C12 C 0.4521(3) 0.3603(3) 1.0674(4) 0.0597(8) Uani 1 1 d . . .
C13 C 0.4587(4) 0.3832(3) 1.1922(3) 0.0628(9) Uani 1 1 d . . .
C14 C 0.3340(4) 0.3336(3) 1.2178(3) 0.0593(8) Uani 1 1 d . . .
C15 C 0.2033(3) 0.2628(3) 1.1170(3) 0.0464(6) Uani 1 1 d . . .
C16 C -0.1925(3) 0.3245(2) 0.8884(2) 0.0394(5) Uani 1 1 d . . .
C17 C 1.0257(5) 0.3611(5) 0.6181(4) 0.0828(11) Uani 1 1 d . . .
C18 C 1.0317(7) 0.5801(6) 0.7216(6) 0.1004(15) Uani 1 1 d . . .
C19 C 0.7995(5) 0.4120(7) 0.5621(6) 0.0991(14) Uani 1 1 d . . .
N1 N -0.0998(2) -0.0167(2) 0.70443(19) 0.0388(5) Uani 1 1 d . . .
N2 N -0.1380(2) -0.1311(2) 0.6084(2) 0.0451(5) Uani 1 1 d . . .
N3 N -0.3340(3) -0.2759(3) 0.4352(3) 0.0578(7) Uani 1 1 d . . .
N4 N -0.0633(2) 0.1938(2) 0.85925(19) 0.0378(4) Uani 1 1 d . . .
N5 N -0.0606(2) 0.3136(2) 0.9281(2) 0.0415(5) Uani 1 1 d . . .
N6 N -0.2067(3) 0.4379(2) 0.9429(3) 0.0512(6) Uani 1 1 d . . .
N7 N 0.9581(3) 0.4476(3) 0.6350(3) 0.0637(7) Uani 1 1 d . . .
Ni1 Ni -0.22836(4) 0.07198(4) 0.72488(4) 0.03738(14) Uani 1 1 d . . .
O1 O 1.1573(3) 0.3839(3) 0.6749(3) 0.0988(9) Uani 1 1 d . . .
S1 S -0.39618(7) -0.08712(7) 0.56660(6) 0.04660(18) Uani 1 1 d . . .
S2 S -0.34692(7) 0.19997(6) 0.77085(7) 0.04614(18) Uani 1 1 d . . .
H3A H -0.417(4) -0.292(3) 0.387(3) 0.059(10) Uiso 1 1 d . . .
H3B H -0.269(4) -0.302(3) 0.413(3) 0.064(10) Uiso 1 1 d . . .
H4 H 0.150(3) -0.007(3) 0.613(3) 0.065(9) Uiso 1 1 d . . .
H5 H 0.342(3) -0.075(3) 0.619(3) 0.059(9) Uiso 1 1 d . . .
H6 H 0.452(4) -0.142(4) 0.801(4) 0.086(12) Uiso 1 1 d . . .
H6A H -0.284(4) 0.451(3) 0.913(3) 0.051(8) Uiso 1 1 d . . .
H6B H -0.135(4) 0.508(3) 0.986(3) 0.058(9) Uiso 1 1 d . . .
H7 H 0.380(3) -0.132(3) 0.976(3) 0.061(9) Uiso 1 1 d . . .
H8 H 0.190(3) -0.061(3) 0.969(3) 0.041(7) Uiso 1 1 d . . .
H11 H 0.317(3) 0.277(3) 0.879(3) 0.052(8) Uiso 1 1 d . . .
H12 H 0.523(4) 0.382(4) 1.046(3) 0.071(11) Uiso 1 1 d . . .
H13 H 0.548(4) 0.434(4) 1.260(3) 0.080(11) Uiso 1 1 d . . .
H14 H 0.338(3) 0.349(3) 1.306(3) 0.066(9) Uiso 1 1 d . . .
H15 H 0.123(3) 0.228(3) 1.134(3) 0.055(9) Uiso 1 1 d . . .
H17 H 0.949(5) 0.270(5) 0.556(4) 0.112(15) Uiso 1 1 d . . .
H18A H 1.148(7) 0.567(6) 0.748(5) 0.17(2) Uiso 1 1 d . . .
H18B H 0.983(6) 0.574(6) 0.784(6) 0.16(2) Uiso 1 1 d . . .
H18C H 1.005(6) 0.639(6) 0.683(5) 0.13(2) Uiso 1 1 d . . .
H19A H 0.786(9) 0.322(9) 0.512(7) 0.22(4) Uiso 1 1 d . . .
H19B H 0.754(7) 0.420(7) 0.632(7) 0.19(3) Uiso 1 1 d . . .
H19C H 0.788(6) 0.488(7) 0.515(6) 0.18(3) Uiso 1 1 d . . .

loop_
_atom_site_aniso_label
_atom_site_aniso_U_11
_atom_site_aniso_U_22
_atom_site_aniso_U_33
_atom_site_aniso_U_23
_atom_site_aniso_U_13
_atom_site_aniso_U_12
C1 0.0399(14) 0.0382(13) 0.0389(13) 0.0032(11) 0.0062(11) 0.0148(11)
C2 0.0336(13) 0.0388(13) 0.0391(13) 0.0081(11) 0.0102(11) 0.0141(10)
C3 0.0324(12) 0.0327(12) 0.0415(13) 0.0036(10) 0.0093(11) 0.0099(9)
C4 0.0429(15) 0.0494(16) 0.0464(15) 0.0108(13) 0.0155(13) 0.0166(12)
C5 0.0496(17) 0.0531(17) 0.0664(19) 0.0094(14) 0.0298(15) 0.0200(13)
C6 0.0399(16) 0.0514(17) 0.081(2) 0.0123(15) 0.0202(16) 0.0218(13)
C7 0.0428(16) 0.0507(17) 0.0633(19) 0.0174(15) 0.0080(15) 0.0218(13)
C8 0.0401(14) 0.0471(15) 0.0445(15) 0.0112(12) 0.0129(12) 0.0163(11)
C9 0.0366(13) 0.0361(13) 0.0406(13) 0.0092(10) 0.0135(11) 0.0154(10)
C10 0.0358(13) 0.0327(12) 0.0464(14) 0.0071(10) 0.0110(11) 0.0163(10)
C11 0.0397(15) 0.0478(15) 0.0560(17) 0.0123(13) 0.0158(13) 0.0157(12)
C12 0.0343(16) 0.0499(17) 0.086(2) 0.0150(16) 0.0132(17) 0.0125(13)
C13 0.0535(19) 0.0445(17) 0.066(2) 0.0049(15) -0.0078(17) 0.0178(14)
C14 0.071(2) 0.0514(17) 0.0467(17) 0.0096(14) 0.0060(16) 0.0271(15)
C15 0.0475(16) 0.0424(15) 0.0469(15) 0.0092(12) 0.0122(13) 0.0182(12)
C16 0.0374(13) 0.0367(13) 0.0442(14) 0.0080(11) 0.0125(11) 0.0162(10)
C17 0.096(3) 0.081(3) 0.076(2) 0.008(2) 0.032(2) 0.041(2)
C18 0.130(5) 0.076(3) 0.094(3) -0.002(3) 0.041(3) 0.043(3)
C19 0.079(3) 0.109(4) 0.114(4) 0.035(3) 0.031(3) 0.039(3)
N1 0.0342(11) 0.0396(11) 0.0391(11) 0.0047(9) 0.0091(9) 0.0146(9)
N2 0.0409(12) 0.0435(12) 0.0456(12) -0.0007(10) 0.0099(10) 0.0189(9)
N3 0.0430(15) 0.0576(16) 0.0560(15) -0.0108(12) 0.0023(13) 0.0219(12)
N4 0.0347(11) 0.0359(11) 0.0429(11) 0.0061(9) 0.0126(9) 0.0156(8)
N5 0.0391(12) 0.0337(11) 0.0461(12) 0.0004(9) 0.0094(10) 0.0155(9)
N6 0.0384(14) 0.0375(13) 0.0674(16) -0.0031(11) 0.0086(13) 0.0176(11)
N7 0.0696(18) 0.0657(17) 0.0672(17) 0.0160(13) 0.0336(14) 0.0306(14)
Ni1 0.0332(2) 0.0350(2) 0.0401(2) 0.00288(17) 0.00853(19) 0.01444(17)
O1 0.090(2) 0.124(2) 0.0903(19) 0.0045(17) 0.0289(17) 0.0627(19)
S1 0.0360(4) 0.0464(4) 0.0472(4) -0.0031(3) 0.0043(3) 0.0184(3)
S2 0.0345(3) 0.0414(4) 0.0539(4) -0.0021(3) 0.0075(3) 0.0164(3)

loop_
_atom_type_symbol
_atom_type_description
_atom_type_scat_dispersion_real
_atom_type_scat_dispersion_imag
_atom_type_scat_source
C C 0.0181 0.0091 'International Tables Vol C Tables 4.2.6.8 and 6.1.1.4'
H H 0.0000 0.0000 'International Tables Vol C Tables 4.2.6.8 and 6.1.1.4'
N N 0.0311 0.0180 'International Tables Vol C Tables 4.2.6.8 and 6.1.1.4'
O O 0.0492 0.0322 'International Tables Vol C Tables 4.2.6.8 and 6.1.1.4'
S S 0.3331 0.5567 'International Tables Vol C Tables 4.2.6.8 and 6.1.1.4'
Ni Ni -3.0029 0.5091 'International Tables Vol C Tables 4.2.6.8 and 6.1.1.4'

loop_
_geom_angle_atom_site_label_1
_geom_angle_atom_site_label_2
_geom_angle_atom_site_label_3
_geom_angle
_geom_angle_site_symmetry_1
_geom_angle_site_symmetry_3
_geom_angle_publ_flag
N2 C1 N3 117.9(2) . . ?
N2 C1 S1 124.81(19) . . ?
N3 C1 S1 117.3(2) . . ?
N1 C2 C3 124.1(2) . . ?
N1 C2 C9 113.1(2) . . ?
C3 C2 C9 122.7(2) . . ?
C4 C3 C8 119.4(2) . . ?
C4 C3 C2 119.9(2) . . ?
C8 C3 C2 120.7(2) . . ?
C5 C4 C3 120.3(3) . . ?
C6 C5 C4 120.0(3) . . ?
C7 C6 C5 120.5(3) . . ?
C6 C7 C8 120.0(3) . . ?
C7 C8 C3 119.9(3) . . ?
N4 C9 C10 125.0(2) . . ?
N4 C9 C2 111.8(2) . . ?
C10 C9 C2 123.2(2) . . ?
C15 C10 C11 118.7(3) . . ?
C15 C10 C9 120.2(2) . . ?
C11 C10 C9 121.1(2) . . ?
C10 C11 C12 119.5(3) . . ?
C13 C12 C11 121.3(3) . . ?
C12 C13 C14 119.6(3) . . ?
C13 C14 C15 119.9(3) . . ?
C14 C15 C10 121.1(3) . . ?
N5 C16 N6 117.3(2) . . ?
N5 C16 S2 124.41(19) . . ?
N6 C16 S2 118.3(2) . . ?
O1 C17 N7 124.4(4) . . ?
C2 N1 N2 120.7(2) . . ?
C2 N1 Ni1 115.41(17) . . ?
N2 N1 Ni1 123.89(16) . . ?
C1 N2 N1 109.5(2) . . ?
C9 N4 N5 120.5(2) . . ?
C9 N4 Ni1 116.09(16) . . ?
N5 N4 Ni1 123.43(15) . . ?
C16 N5 N4 110.1(2) . . ?
C17 N7 C18 122.5(4) . . ?
C17 N7 C19 120.8(4) . . ?
C18 N7 C19 116.7(4) . . ?
N4 Ni1 N1 83.32(8) . . ?
N4 Ni1 S1 170.68(6) . . ?
N1 Ni1 S1 87.38(7) . . ?
N4 Ni1 S2 87.62(6) . . ?
N1 Ni1 S2 170.87(7) . . ?
S1 Ni1 S2 101.69(3) . . ?
C1 S1 Ni1 94.26(8) . . ?
C16 S2 Ni1 94.11(8) . . ?

loop_
_geom_bond_atom_site_label_1
_geom_bond_atom_site_label_2
_geom_bond_distance
_geom_bond_site_symmetry_2
_geom_bond_publ_flag
C1 N2 1.320(3) . ?
C1 N3 1.342(3) . ?
C1 S1 1.744(3) . ?
C2 N1 1.307(3) . ?
C2 C3 1.475(3) . ?
C2 C9 1.475(3) . ?
C3 C4 1.384(4) . ?
C3 C8 1.391(4) . ?
C4 C5 1.377(4) . ?
C5 C6 1.374(4) . ?
C6 C7 1.371(5) . ?
C7 C8 1.385(4) . ?
C9 N4 1.308(3) . ?
C9 C10 1.474(3) . ?
C10 C15 1.386(4) . ?
C10 C11 1.388(4) . ?
C11 C12 1.390(4) . ?
C12 C13 1.364(5) . ?
C13 C14 1.376(5) . ?
C14 C15 1.381(4) . ?
C16 N5 1.329(3) . ?
C16 N6 1.330(3) . ?
C16 S2 1.745(3) . ?
C17 O1 1.238(5) . ?
C17 N7 1.314(5) . ?
C18 N7 1.430(6) . ?
C19 N7 1.486(6) . ?
N1 N2 1.370(3) . ?
N1 Ni1 1.862(2) . ?
N4 N5 1.372(3) . ?
N4 Ni1 1.861(2) . ?
Ni1 S1 2.1461(7) . ?
Ni1 S2 2.1572(7) . ?

loop_
_geom_torsion_atom_site_label_1
_geom_torsion_atom_site_label_2
_geom_torsion_atom_site_label_3
_geom_torsion_atom_site_label_4
_geom_torsion
_geom_torsion_site_symmetry_1
_geom_torsion_site_symmetry_2
_geom_torsion_site_symmetry_3
_geom_torsion_site_symmetry_4
_geom_torsion_publ_flag
N1 C2 C3 C4 60.7(3) . . . . ?
C9 C2 C3 C4 -118.2(3) . . . . ?
N1 C2 C3 C8 -120.8(3) . . . . ?
C9 C2 C3 C8 60.4(3) . . . . ?
C8 C3 C4 C5 -1.5(4) . . . . ?
C2 C3 C4 C5 177.0(2) . . . . ?
C3 C4 C5 C6 1.9(4) . . . . ?
C4 C5 C6 C7 -0.5(5) . . . . ?
C5 C6 C7 C8 -1.3(5) . . . . ?
C6 C7 C8 C3 1.6(4) . . . . ?
C4 C3 C8 C7 -0.2(4) . . . . ?
C2 C3 C8 C7 -178.8(2) . . . . ?
N1 C2 C9 N4 -1.5(3) . . . . ?
C3 C2 C9 N4 177.5(2) . . . . ?
N1 C2 C9 C10 179.6(2) . . . . ?
C3 C2 C9 C10 -1.4(4) . . . . ?
N4 C9 C10 C15 58.1(4) . . . . ?
C2 C9 C10 C15 -123.2(3) . . . . ?
N4 C9 C10 C11 -122.7(3) . . . . ?
C2 C9 C10 C11 56.0(3) . . . . ?
C15 C10 C11 C12 0.1(4) . . . . ?
C9 C10 C11 C12 -179.1(2) . . . . ?
C10 C11 C12 C13 -0.2(4) . . . . ?
C11 C12 C13 C14 0.6(5) . . . . ?
C12 C13 C14 C15 -0.8(5) . . . . ?
C13 C14 C15 C10 0.7(4) . . . . ?
C11 C10 C15 C14 -0.3(4) . . . . ?
C9 C10 C15 C14 178.9(2) . . . . ?
C3 C2 N1 N2 -0.5(4) . . . . ?
C9 C2 N1 N2 178.5(2) . . . . ?
C3 C2 N1 Ni1 178.95(18) . . . . ?
C9 C2 N1 Ni1 -2.1(3) . . . . ?
N3 C1 N2 N1 177.8(2) . . . . ?
S1 C1 N2 N1 -2.8(3) . . . . ?
C2 N1 N2 C1 178.0(2) . . . . ?
Ni1 N1 N2 C1 -1.4(3) . . . . ?
C10 C9 N4 N5 5.2(4) . . . . ?
C2 C9 N4 N5 -173.7(2) . . . . ?
C10 C9 N4 Ni1 -176.70(19) . . . . ?
C2 C9 N4 Ni1 4.4(3) . . . . ?
N6 C16 N5 N4 -177.7(2) . . . . ?
S2 C16 N5 N4 2.6(3) . . . . ?
C9 N4 N5 C16 -179.1(2) . . . . ?
Ni1 N4 N5 C16 2.9(3) . . . . ?
O1 C17 N7 C18 0.6(7) . . . . ?
O1 C17 N7 C19 179.6(4) . . . . ?
C9 N4 Ni1 N1 -4.52(18) . . . . ?
N5 N4 Ni1 N1 173.5(2) . . . . ?
C9 N4 Ni1 S1 -0.8(6) . . . . ?
N5 N4 Ni1 S1 177.2(3) . . . . ?
C9 N4 Ni1 S2 176.57(18) . . . . ?
N5 N4 Ni1 S2 -5.39(18) . . . . ?
C2 N1 Ni1 N4 3.56(18) . . . . ?
N2 N1 Ni1 N4 -177.0(2) . . . . ?
C2 N1 Ni1 S1 -175.84(18) . . . . ?
N2 N1 Ni1 S1 3.56(18) . . . . ?
C2 N1 Ni1 S2 10.5(6) . . . . ?
N2 N1 Ni1 S2 -170.1(3) . . . . ?
N2 C1 S1 Ni1 4.6(2) . . . . ?
N3 C1 S1 Ni1 -176.0(2) . . . . ?
N4 Ni1 S1 C1 -7.2(4) . . . . ?
N1 Ni1 S1 C1 -3.51(11) . . . . ?
S2 Ni1 S1 C1 175.47(9) . . . . ?
N5 C16 S2 Ni1 -5.5(2) . . . . ?
N6 C16 S2 Ni1 174.8(2) . . . . ?
N4 Ni1 S2 C16 4.75(10) . . . . ?
N1 Ni1 S2 C16 -2.2(4) . . . . ?
S1 Ni1 S2 C16 -175.68(9) . . . . ?
